data_7205529
loop_
_publ_author_name
'Pichon, C\'eline'
'Mialane, Pierre'
'Marrot, J\'er\^ome'
'Binet, Claude'
'Vimont, Alexandre'
'Travert, Arnaud'
'Lavalley, Jean-Claude'

_publ_section_title
;
 Combined XRD and infrared studies of pyridinium species in
 (PyH)(3)[PW(12)O(40)] single crystals.
;
_journal_issue 1
_journal_name_full 'Physical chemistry chemical physics : PCCP'
_journal_page_first 322
_journal_page_last 327
_journal_paper_doi 10.1039/c0cp00446d
_journal_volume 13
_journal_year 2011
_chemical_formula_sum 'C15 H18 N3 O40 P W12'
_chemical_formula_weight 3117.49
_chemical_name_systematic
;
?
;
_space_group_IT_number 14
_symmetry_cell_setting monoclinic
_symmetry_space_group_name_Hall '-P 2yn'
_symmetry_space_group_name_H-M 'P 1 21/n 1'
_atom_sites_solution_hydrogens geom
_atom_sites_solution_primary direct
_atom_sites_solution_secondary difmap
_audit_creation_method SHELXL-97
_cell_angle_alpha 90.00
_cell_angle_beta 98.045(13)
_cell_angle_gamma 90.00
_cell_formula_units_Z 2
_cell_length_a 12.216(3)
_cell_length_b 14.035(3)
_cell_length_c 12.988(3)
_cell_measurement_reflns_used 1058
_cell_measurement_temperature 296(2)
_cell_measurement_theta_max 20.47
_cell_measurement_theta_min 2.14
_cell_volume 2204.9(9)
_computing_cell_refinement 'Bruker SMART'
_computing_data_collection 'Bruker SMART'
_computing_data_reduction 'Bruker SAINT'
_computing_molecular_graphics 'Bruker SHELXTL'
_computing_publication_material 'Bruker SHELXTL'
_computing_structure_refinement 'SHELXL-97 (Sheldrick, 1997)'
_computing_structure_solution 'SHELXS-97 (Sheldrick, 1990)'
_diffrn_ambient_temperature 296(2)
_diffrn_measured_fraction_theta_full 0.999
_diffrn_measured_fraction_theta_max 0.999
_diffrn_measurement_device_type 'CCD area detector'
_diffrn_measurement_method 'phi and omega scans'
_diffrn_radiation_monochromator graphite
_diffrn_radiation_source 'fine-focus sealed tube'
_diffrn_radiation_type MoK\a
_diffrn_radiation_wavelength 0.71073
_diffrn_reflns_av_R_equivalents 0.3949
_diffrn_reflns_av_sigmaI/netI 0.2922
_diffrn_reflns_limit_h_max 14
_diffrn_reflns_limit_h_min -14
_diffrn_reflns_limit_k_max 16
_diffrn_reflns_limit_k_min -16
_diffrn_reflns_limit_l_max 15
_diffrn_reflns_limit_l_min -14
_diffrn_reflns_number 24722
_diffrn_reflns_theta_full 25.00
_diffrn_reflns_theta_max 25.00
_diffrn_reflns_theta_min 2.14
_exptl_absorpt_coefficient_mu 31.306
_exptl_absorpt_correction_T_max 0.4535
_exptl_absorpt_correction_T_min 0.1458
_exptl_absorpt_correction_type multi-scan
_exptl_crystal_colour white
_exptl_crystal_density_diffrn 4.695
_exptl_crystal_density_meas 0
_exptl_crystal_density_method 'not measured'
_exptl_crystal_description platelet
_exptl_crystal_F_000 2704
_exptl_crystal_size_max 0.10
_exptl_crystal_size_mid 0.06
_exptl_crystal_size_min 0.03
_refine_diff_density_max 6.687
_refine_diff_density_min -4.095
_refine_diff_density_rms 0.861
_refine_ls_extinction_method none
_refine_ls_goodness_of_fit_ref 0.947
_refine_ls_hydrogen_treatment constr
_refine_ls_matrix_type full
_refine_ls_number_parameters 265
_refine_ls_number_reflns 3887
_refine_ls_number_restraints 170
_refine_ls_restrained_S_all 0.932
_refine_ls_R_factor_all 0.2909
_refine_ls_R_factor_gt 0.1145
_refine_ls_shift/su_max 0.007
_refine_ls_shift/su_mean 0.001
_refine_ls_structure_factor_coef Fsqd
_refine_ls_weighting_details 'calc w=1/[\s^2^(Fo^2^)+(0.1516P)^2^+0.0000P] where P=(Fo^2^+2Fc^2^)/3'
_refine_ls_weighting_scheme calc
_refine_ls_wR_factor_gt 0.2535
_refine_ls_wR_factor_ref 0.3095
_reflns_number_gt 1471
_reflns_number_total 3887
_reflns_threshold_expression >2sigma(I)
_cod_data_source_file C0CP00446D.TXT
_cod_data_source_block 2
_cod_depositor_comments
;
The following automatic conversions were performed:
'_symmetry_cell_setting' value 'Monoclinic' changed to 'monoclinic'
according to '/home/saulius/struct/CIF-dictionaries/cif_core.dic'
dictionary named 'cif_core.dic' version 2.4.1 from 2010-06-29.

Automatic conversion script
Id: cif_fix_enum 1555 2011-01-17 13:19:09Z saulius 
;
_cod_original_cell_volume 2205.1(8)
_cod_original_sg_symbol_H-M P2(1)/n
_cod_database_code 7205529

loop_
_symmetry_equiv_pos_as_xyz
'x, y, z'
'-x+1/2, y+1/2, -z+1/2'
'-x, -y, -z'
'x-1/2, -y-1/2, z-1/2'

loop_
_atom_site_label
_atom_site_type_symbol
_atom_site_fract_x
_atom_site_fract_y
_atom_site_fract_z
_atom_site_U_iso_or_equiv
_atom_site_adp_type
_atom_site_occupancy
_atom_site_symmetry_multiplicity
_atom_site_calc_flag
_atom_site_refinement_flags
_atom_site_disorder_assembly
_atom_site_disorder_group
W1 W 0.89534(9) -0.21907(6) 0.88501(9) 0.0389(3) Uani 1 1 d U . .
W2 W 0.92482(9) -0.01781(7) 0.72539(8) 0.0417(3) Uani 1 1 d U . .
W3 W 0.71729(8) -0.02001(7) 0.89218(9) 0.0428(3) Uani 1 1 d DU . .
W4 W 0.82042(9) 0.19969(7) 1.00540(9) 0.0395(3) Uani 1 1 d U . .
W5 W 1.02976(9) 0.20099(6) 0.84072(9) 0.0418(3) Uani 1 1 d U . .
W6 W 1.20884(9) 0.00163(8) 0.83466(9) 0.0437(3) Uani 1 1 d DU . .
P P 1.0000 0.0000 1.0000 0.030 Uiso 1 2 d SU . .
O1 O 0.8530(18) -0.3241(11) 0.8361(15) 0.078(6) Uani 1 1 d U . .
O2 O 0.7723(13) -0.1432(10) 0.8882(12) 0.0408(10) Uani 1 1 d U . .
O3 O 1.0961(15) 0.2418(10) 0.9697(14) 0.059(2) Uani 1 1 d U . .
O4 O 0.9226(12) -0.1493(11) 0.7650(12) 0.0414(17) Uani 1 1 d U . .
O5 O 0.9202(13) 0.2180(11) 1.0972(12) 0.045(2) Uani 1 1 d U . .
O6 O 0.8652(15) -0.0227(10) 0.6153(13) 0.054(2) Uani 1 1 d U . .
O7 O 0.9560(14) 0.1183(11) 0.7366(12) 0.0498(15) Uani 1 1 d U . .
O8 O 1.0994(14) -0.0215(10) 0.7342(13) 0.0425(17) Uani 1 1 d U . .
O9 O 0.7672(14) -0.0019(11) 0.7731(14) 0.0541(12) Uani 1 1 d U . .
O10 O 0.7099(11) -0.0406(9) 1.0352(5) 0.0445(12) Uani 1 1 d DU . .
O11 O 0.5764(14) -0.0290(11) 0.8450(14) 0.060(3) Uani 1 1 d U . .
O12 O 0.7383(16) 0.1095(11) 0.9195(14) 0.0641(19) Uani 1 1 d U . .
O13 O 0.7285(14) 0.2918(11) 1.0090(13) 0.0541(12) Uani 1 1 d U . .
O14 O 0.8862(14) 0.2257(10) 0.8997(12) 0.0462(12) Uani 1 1 d U . .
O15 O 0.7797(14) 0.1272(10) 1.1318(12) 0.0462(12) Uani 1 1 d U . .
O16 O 1.0528(14) 0.2884(12) 0.7680(15) 0.076(2) Uani 1 1 d U . .
O17 O 1.1673(14) 0.1228(11) 0.8315(14) 0.0560(19) Uani 1 1 d U . .
O18 O 1.2975(15) 0.0033(11) 0.7652(13) 0.048(3) Uani 1 1 d U . .
O19 O 0.926(3) -0.054(2) 0.910(2) 0.0408(10) Uani 0.50 1 d PU . .
O20 O 1.000(3) 0.112(2) 0.991(2) 0.0445(12) Uani 0.50 1 d PU . .
O21 O 1.019(3) 0.0380(19) 0.883(2) 0.0365(10) Uani 0.50 1 d PU . .
O22 O 0.887(3) 0.041(2) 1.010(3) 0.0586(16) Uani 0.50 1 d PU . .
C1A C 0.5024(6) 0.1741(5) 0.9804(5) 0.087(11) Uiso 1 1 d DU . .
H1A H 0.5544 0.1277 1.0038 0.104 Uiso 1 1 calc R . .
C2A C 0.4648(6) 0.1828(5) 0.8751(5) 0.060(8) Uiso 1 1 d DU . .
H2A H 0.4911 0.1425 0.8272 0.072 Uiso 1 1 calc R . .
C3A C 0.3868(6) 0.2529(5) 0.8421(6) 0.17(2) Uiso 1 1 d DU . .
H3A H 0.3624 0.2598 0.7714 0.208 Uiso 1 1 calc R . .
C4A C 0.3446(9) 0.3129(8) 0.9127(5) 0.094(12) Uiso 1 1 d DU . .
H4A H 0.2895 0.3570 0.8903 0.113 Uiso 1 1 calc R . .
C5A C 0.3870(7) 0.3049(6) 1.0173(7) 0.096(12) Uiso 1 1 d DU . .
H5A H 0.3644 0.3473 1.0651 0.116 Uiso 1 1 calc R . .
N6A N 0.4626(8) 0.2345(6) 1.0509(5) 0.23(2) Uiso 1 1 d DU . .
H6A H 0.4852 0.2281 1.1163 0.272 Uiso 1 1 calc R . .
C1B C 0.5805(5) -0.0256(5) 0.5815(5) 0.083(9) Uiso 0.50 1 d P . .
N1B N 0.5805(5) -0.0256(5) 0.5815(5) 0.083(9) Uiso 0.50 1 d PDU . .
H1B H 0.6308 -0.0412 0.6318 0.100 Uiso 1 1 calc R . .
C2B C 0.4724(5) -0.0125(5) 0.5995(6) 0.037(6) Uiso 1 1 d DU . .
H2B H 0.4535 -0.0210 0.6658 0.044 Uiso 1 1 calc R . .
C3B C 0.3929(5) 0.0135(6) 0.5178(4) 0.070(9) Uiso 1 1 d DU . .
H3B H 0.3204 0.0230 0.5298 0.085 Uiso 1 1 calc R . .

loop_
_atom_site_aniso_label
_atom_site_aniso_U_11
_atom_site_aniso_U_22
_atom_site_aniso_U_33
_atom_site_aniso_U_23
_atom_site_aniso_U_13
_atom_site_aniso_U_12
W1 0.0476(6) 0.0187(4) 0.0453(7) -0.0048(4) -0.0117(5) -0.0055(4)
W2 0.0562(6) 0.0306(5) 0.0319(6) -0.0018(4) -0.0159(5) 0.0040(5)
W3 0.0338(5) 0.0340(5) 0.0532(7) 0.0043(5) -0.0192(5) -0.0023(5)
W4 0.0437(6) 0.0221(4) 0.0490(7) -0.0026(4) -0.0070(5) 0.0038(4)
W5 0.0555(6) 0.0184(4) 0.0467(7) 0.0061(4) -0.0096(6) -0.0064(5)
W6 0.0466(6) 0.0372(5) 0.0492(7) -0.0071(5) 0.0136(5) -0.0053(5)
O1 0.112(13) 0.031(3) 0.093(12) -0.042(4) 0.024(8) -0.026(4)
O2 0.049(2) 0.0295(15) 0.0418(18) -0.0007(15) -0.0005(18) -0.0028(15)
O3 0.071(4) 0.019(3) 0.076(3) -0.017(3) -0.024(4) 0.004(3)
O4 0.044(4) 0.033(2) 0.043(3) -0.0015(19) -0.007(3) 0.007(2)
O5 0.049(4) 0.047(4) 0.035(3) -0.009(4) -0.002(3) 0.029(3)
O6 0.082(4) 0.030(5) 0.041(2) 0.004(3) -0.019(3) -0.014(6)
O7 0.075(3) 0.028(2) 0.040(2) -0.0056(18) -0.013(3) 0.009(2)
O8 0.0639(19) 0.023(4) 0.040(3) 0.000(3) 0.005(2) 0.006(3)
O9 0.0590(18) 0.043(2) 0.055(2) 0.006(2) -0.0106(17) 0.0198(19)
O10 0.066(3) 0.023(2) 0.0425(16) -0.0036(13) -0.0022(18) 0.0107(18)
O11 0.047(3) 0.040(6) 0.082(5) 0.039(7) -0.029(3) -0.007(3)
O12 0.110(4) 0.032(2) 0.042(3) 0.004(2) -0.018(3) -0.016(2)
O13 0.0590(18) 0.043(2) 0.055(2) 0.006(2) -0.0106(17) 0.0198(19)
O14 0.067(2) 0.028(3) 0.038(2) -0.0034(19) -0.0100(17) 0.0097(19)
O15 0.067(2) 0.028(3) 0.038(2) -0.0034(19) -0.0100(17) 0.0097(19)
O16 0.043(5) 0.062(3) 0.112(3) 0.054(3) -0.024(4) -0.028(3)
O17 0.058(2) 0.035(3) 0.074(5) -0.013(3) 0.006(2) -0.0103(19)
O18 0.075(3) 0.037(7) 0.035(6) -0.009(6) 0.019(3) -0.015(4)
O19 0.049(2) 0.0295(15) 0.0418(18) -0.0007(15) -0.0005(18) -0.0028(15)
O20 0.066(3) 0.023(2) 0.0425(16) -0.0036(13) -0.0022(18) 0.0107(18)
O21 0.054(2) 0.0176(17) 0.0356(19) -0.0024(15) -0.0021(15) 0.0014(17)
O22 0.079(3) 0.028(2) 0.074(4) 0.007(2) 0.029(2) 0.012(2)

loop_
_atom_type_symbol
_atom_type_description
_atom_type_scat_dispersion_real
_atom_type_scat_dispersion_imag
_atom_type_scat_source
C C 0.0033 0.0016 'International Tables Vol C Tables 4.2.6.8 and 6.1.1.4'
H H 0.0000 0.0000 'International Tables Vol C Tables 4.2.6.8 and 6.1.1.4'
N N 0.0061 0.0033 'International Tables Vol C Tables 4.2.6.8 and 6.1.1.4'
O O 0.0106 0.0060 'International Tables Vol C Tables 4.2.6.8 and 6.1.1.4'
P P 0.1023 0.0942 'International Tables Vol C Tables 4.2.6.8 and 6.1.1.4'
W W -0.8490 6.8722 'International Tables Vol C Tables 4.2.6.8 and 6.1.1.4'

loop_
_geom_angle_atom_site_label_1
_geom_angle_atom_site_label_2
_geom_angle_atom_site_label_3
_geom_angle
_geom_angle_site_symmetry_1
_geom_angle_site_symmetry_3
_geom_angle_publ_flag
O1 W1 O2 108.1(9) . . ?
O1 W1 O3 101.6(8) . 3_757 ?
O2 W1 O3 90.4(7) . 3_757 ?
O1 W1 O4 102.9(8) . . ?
O2 W1 O4 87.6(7) . . ?
O3 W1 O4 154.7(6) 3_757 . ?
O1 W1 O5 107.5(8) . 3_757 ?
O2 W1 O5 143.7(6) . 3_757 ?
O3 W1 O5 89.1(7) 3_757 3_757 ?
O4 W1 O5 78.0(6) . 3_757 ?
O1 W1 O19 163.6(10) . . ?
O2 W1 O19 62.8(9) . . ?
O3 W1 O19 92.3(9) 3_757 . ?
O4 W1 O19 64.5(9) . . ?
O5 W1 O19 81.0(9) 3_757 . ?
O1 W1 O20 155.4(9) . 3_757 ?
O2 W1 O20 89.1(9) . 3_757 ?
O3 W1 O20 59.6(9) 3_757 3_757 ?
O4 W1 O20 95.1(9) . 3_757 ?
O5 W1 O20 59.8(9) 3_757 3_757 ?
O19 W1 O20 41.0(10) . 3_757 ?
O6 W2 O4 100.8(7) . . ?
O6 W2 O7 100.3(7) . . ?
O4 W2 O7 158.9(6) . . ?
O6 W2 O9 86.8(9) . . ?
O4 W2 O9 88.6(6) . . ?
O7 W2 O9 92.9(7) . . ?
O6 W2 O8 113.4(9) . . ?
O4 W2 O8 90.8(6) . . ?
O7 W2 O8 80.5(6) . . ?
O9 W2 O8 159.5(6) . . ?
O6 W2 O21 162.9(9) . . ?
O4 W2 O21 96.3(8) . . ?
O7 W2 O21 62.6(8) . . ?
O9 W2 O21 93.6(9) . . ?
O8 W2 O21 66.1(9) . . ?
O6 W2 O19 148.3(10) . . ?
O4 W2 O19 62.3(8) . . ?
O7 W2 O19 99.0(8) . . ?
O9 W2 O19 67.3(9) . . ?
O8 W2 O19 94.4(9) . . ?
O21 W2 O19 43.8(10) . . ?
O11 W3 O9 98.5(8) . . ?
O11 W3 O2 105.4(7) . . ?
O9 W3 O2 86.5(7) . . ?
O11 W3 O12 103.9(8) . . ?
O9 W3 O12 88.3(8) . . ?
O2 W3 O12 150.7(8) . . ?
O11 W3 O10 98.8(7) . . ?
O9 W3 O10 162.6(7) . . ?
O2 W3 O10 87.3(6) . . ?
O12 W3 O10 89.2(7) . . ?
O5 W4 O13 106.9(8) . . ?
O5 W4 O14 99.7(8) . . ?
O13 W4 O14 104.0(8) . . ?
O5 W4 O12 146.7(8) . . ?
O13 W4 O12 103.1(8) . . ?
O14 W4 O12 86.6(8) . . ?
O5 W4 O15 74.2(7) . . ?
O13 W4 O15 96.8(8) . . ?
O14 W4 O15 159.2(7) . . ?
O12 W4 O15 88.4(7) . . ?
O5 W4 O22 84.8(10) . . ?
O13 W4 O22 158.5(11) . . ?
O14 W4 O22 91.3(11) . . ?
O12 W4 O22 62.3(10) . . ?
O15 W4 O22 68.6(11) . . ?
O16 W5 O3 101.9(8) . . ?
O16 W5 O7 98.8(8) . . ?
O3 W5 O7 159.2(7) . . ?
O16 W5 O17 99.5(8) . . ?
O3 W5 O17 87.7(7) . . ?
O7 W5 O17 86.7(7) . . ?
O16 W5 O14 108.8(8) . . ?
O3 W5 O14 84.1(7) . . ?
O7 W5 O14 91.4(7) . . ?
O17 W5 O14 151.5(7) . . ?
O16 W5 O21 154.6(11) . . ?
O3 W5 O21 96.9(9) . . ?
O7 W5 O21 62.7(9) . . ?
O17 W5 O21 64.1(9) . . ?
O14 W5 O21 89.9(9) . . ?
O16 W5 O20 160.9(10) . . ?
O3 W5 O20 61.3(9) . . ?
O7 W5 O20 98.6(9) . . ?
O17 W5 O20 89.4(9) . . ?
O14 W5 O20 62.8(9) . . ?
O21 W5 O20 44.1(10) . . ?
O18 W6 O8 95.4(8) . . ?
O18 W6 O17 101.5(8) . . ?
O8 W6 O17 88.5(7) . . ?
O18 W6 O15 96.8(8) . 3_757 ?
O8 W6 O15 91.1(6) . 3_757 ?
O17 W6 O15 161.7(8) . 3_757 ?
O18 W6 O10 101.4(7) . 3_757 ?
O8 W6 O10 162.0(7) . 3_757 ?
O17 W6 O10 81.8(7) . 3_757 ?
O15 W6 O10 93.3(6) 3_757 3_757 ?
O18 W6 O21 154.9(9) . . ?
O8 W6 O21 66.2(9) . . ?
O17 W6 O21 62.9(8) . . ?
O15 W6 O21 100.3(8) 3_757 . ?
O10 W6 O21 95.8(8) 3_757 . ?
O22 P O22 179.998(10) 3_757 . ?
O22 P O19 101.0(18) 3_757 . ?
O22 P O19 79.0(18) . . ?
O22 P O19 79.0(18) 3_757 3_757 ?
O22 P O19 101.0(18) . 3_757 ?
O19 P O19 179.999(7) . 3_757 ?
O22 P O20 111.4(18) 3_757 . ?
O22 P O20 68.6(18) . . ?
O19 P O20 115.5(15) . . ?
O19 P O20 64.5(15) 3_757 . ?
O22 P O20 68.6(18) 3_757 3_757 ?
O22 P O20 111.4(18) . 3_757 ?
O19 P O20 64.5(15) . 3_757 ?
O19 P O20 115.5(15) 3_757 3_757 ?
O20 P O20 179.999(4) . 3_757 ?
O22 P O21 78.4(18) 3_757 . ?
O22 P O21 101.6(18) . . ?
O19 P O21 67.4(15) . . ?
O19 P O21 112.6(15) 3_757 . ?
O20 P O21 66.8(15) . . ?
O20 P O21 113.2(15) 3_757 . ?
O22 P O21 101.6(18) 3_757 3_757 ?
O22 P O21 78.4(18) . 3_757 ?
O19 P O21 112.6(15) . 3_757 ?
O19 P O21 67.4(15) 3_757 3_757 ?
O20 P O21 113.2(15) . 3_757 ?
O20 P O21 66.8(15) 3_757 3_757 ?
O21 P O21 179.998(8) . 3_757 ?
W1 O2 W3 146.7(9) . . ?
W5 O3 W1 143.5(10) . 3_757 ?
W1 O4 W2 136.4(9) . . ?
W4 O5 W1 136.9(10) . 3_757 ?
W5 O7 W2 135.7(8) . . ?
W6 O8 W2 133.5(9) . . ?
W3 O9 W2 133.2(9) . . ?
W3 O10 W6 137.0(7) . 3_757 ?
W3 O12 W4 144.8(10) . . ?
W4 O14 W5 141.6(9) . . ?
W6 O15 W4 130.6(9) 3_757 . ?
W6 O17 W5 139.1(10) . . ?
P O19 O20 58.0(14) . 3_757 ?
P O19 O21 58.5(14) . . ?
O20 O19 O21 102(2) 3_757 . ?
P O19 W1 129.9(16) . . ?
O20 O19 W1 71.9(14) 3_757 . ?
O21 O19 W1 141(2) . . ?
P O19 W2 123.3(17) . . ?
O20 O19 W2 141(2) 3_757 . ?
O21 O19 W2 64.8(14) . . ?
W1 O19 W2 95.1(11) . . ?
P O20 O19 57.5(14) . 3_757 ?
P O20 O22 54.1(15) . . ?
O19 O20 O22 88(2) 3_757 . ?
P O20 O21 58.6(13) . . ?
O19 O20 O21 102(2) 3_757 . ?
O22 O20 O21 88(2) . . ?
P O20 W5 125.9(17) . . ?
O19 O20 W5 139(2) 3_757 . ?
O22 O20 W5 129(2) . . ?
O21 O20 W5 67.3(14) . . ?
P O20 W1 124.6(16) . 3_757 ?
O19 O20 W1 67.1(14) 3_757 3_757 ?
O22 O20 W1 128(2) . 3_757 ?
O21 O20 W1 140(2) . 3_757 ?
W5 O20 W1 95.3(11) . 3_757 ?
P O21 O20 54.6(14) . . ?
P O21 O19 54.0(14) . . ?
O20 O21 O19 96(2) . . ?
P O21 W2 125.5(15) . . ?
O20 O21 W2 141(2) . . ?
O19 O21 W2 71.5(14) . . ?
P O21 W5 123.2(15) . . ?
O20 O21 W5 68.6(13) . . ?
O19 O21 W5 143.5(19) . . ?
W2 O21 W5 99.0(11) . . ?
P O21 W6 114.4(14) . . ?
O20 O21 W6 122.5(18) . . ?
O19 O21 W6 122.1(17) . . ?
W2 O21 W6 93.9(11) . . ?
W5 O21 W6 93.0(11) . . ?
P O22 O20 57.3(17) . . ?
P O22 W4 132(2) . . ?
O20 O22 W4 74.6(15) . . ?
N6A C1A C2A 120.0(6) . . ?
N6A C1A H1A 120.0 . . ?
C2A C1A H1A 120.0 . . ?
C1A C2A C3A 118.9(7) . . ?
C1A C2A H2A 120.5 . . ?
C3A C2A H2A 120.5 . . ?
C2A C3A C4A 121.5(7) . . ?
C2A C3A H3A 119.2 . . ?
C4A C3A H3A 119.2 . . ?
C5A C4A C3A 118.1(8) . . ?
C5A C4A H4A 120.9 . . ?
C3A C4A H4A 120.9 . . ?
N6A C5A C4A 120.6(8) . . ?
N6A C5A H5A 119.7 . . ?
C4A C5A H5A 119.7 . . ?
C5A N6A C1A 120.7(6) . . ?
C5A N6A H6A 119.6 . . ?
C1A N6A H6A 119.6 . . ?
C3B C2B H2B 120.4 . . ?
C2B C3B N1B 121.0(6) . 3_656 ?
C2B C3B H3B 119.5 . . ?
N1B C3B H3B 119.5 3_656 . ?

loop_
_geom_bond_atom_site_label_1
_geom_bond_atom_site_label_2
_geom_bond_distance
_geom_bond_site_symmetry_2
_geom_bond_publ_flag
W1 O1 1.659(16) . ?
W1 O2 1.847(16) . ?
W1 O3 1.902(18) 3_757 ?
W1 O4 1.908(16) . ?
W1 O5 2.233(16) 3_757 ?
W1 O19 2.36(3) . ?
W1 O20 2.43(3) 3_757 ?
W2 O6 1.513(16) . ?
W2 O4 1.918(15) . ?
W2 O7 1.950(15) . ?
W2 O9 2.115(18) . ?
W2 O8 2.121(17) . ?
W2 O21 2.34(3) . ?
W2 O19 2.45(3) . ?
W3 O11 1.748(16) . ?
W3 O9 1.759(19) . ?
W3 O2 1.858(15) . ?
W3 O12 1.863(16) . ?
W3 O10 1.894(7) . ?
W4 O5 1.603(15) . ?
W4 O13 1.717(17) . ?
W4 O14 1.724(18) . ?
W4 O12 1.882(17) . ?
W4 O15 2.051(16) . ?
W4 O22 2.37(3) . ?
W5 O16 1.598(18) . ?
W5 O3 1.847(16) . ?
W5 O7 1.909(15) . ?
W5 O17 2.025(17) . ?
W5 O14 2.039(18) . ?
W5 O21 2.36(3) . ?
W5 O20 2.38(3) . ?
W6 O18 1.503(19) . ?
W6 O8 1.762(16) . ?
W6 O17 1.773(16) . ?
W6 O15 1.861(15) 3_757 ?
W6 O10 1.917(8) 3_757 ?
W6 O21 2.54(3) . ?
P O22 1.52(4) 3_757 ?
P O22 1.52(4) . ?
P O19 1.57(3) . ?
P O19 1.57(3) 3_757 ?
P O20 1.58(3) . ?
P O20 1.58(3) 3_757 ?
P O21 1.65(3) . ?
P O21 1.65(3) 3_757 ?
O3 W1 1.902(18) 3_757 ?
O5 W1 2.233(16) 3_757 ?
O10 W6 1.917(8) 3_757 ?
O15 W6 1.861(15) 3_757 ?
O19 O20 1.68(4) 3_757 ?
O19 O21 1.79(4) . ?
O20 O19 1.68(4) 3_757 ?
O20 O22 1.74(5) . ?
O20 O21 1.78(4) . ?
O20 W1 2.43(3) 3_757 ?
C1A N6A 1.385(9) . ?
C1A C2A 1.386(8) . ?
C1A H1A 0.9300 . ?
C2A C3A 1.395(9) . ?
C2A H2A 0.9300 . ?
C3A C4A 1.396(11) . ?
C3A H3A 0.9300 . ?
C4A C5A 1.390(10) . ?
C4A H4A 0.9300 . ?
C5A N6A 1.381(10) . ?
C5A H5A 0.9300 . ?
N6A H6A 0.8600 . ?
C1B C3B 1.384(7) 3_656 ?
C2B C3B 1.384(8) . ?
C2B H2B 0.9300 . ?
C3B N1B 1.384(7) 3_656 ?
C3B H3B 0.9300 . ?
